data_7207166
loop_
_publ_author_name
'Aitipamula, Srinivasulu'
'Chow, Pui Shan'
'Tan, Reginald B. H.'

_publ_section_title
;
 The solvates of sulfamerazine: structural, thermochemical, and
 desolvation studies
;
_journal_issue 2
_journal_name_full CrystEngComm
_journal_page_first 691
_journal_paper_doi 10.1039/c1ce06095c
_journal_volume 14
_journal_year 2012
_chemical_formula_sum 'C15 H21 N5 O3 S'
_chemical_formula_weight 351.44
_chemical_name_common Sulfamerazine-dimethylacetamide(1:1)
_chemical_name_systematic Sulfamerazine-dimethylacetamide(1:1)
_space_group_IT_number 2
_symmetry_cell_setting triclinic
_symmetry_space_group_name_Hall '-P 1'
_symmetry_space_group_name_H-M 'P -1'
_atom_sites_solution_hydrogens geom
_atom_sites_solution_primary direct
_atom_sites_solution_secondary difmap
_audit_creation_method SHELXL-97
_cell_angle_alpha 93.13(3)
_cell_angle_beta 101.81(3)
_cell_angle_gamma 104.77(3)
_cell_formula_units_Z 2
_cell_length_a 7.6792(15)
_cell_length_b 8.3101(17)
_cell_length_c 15.125(3)
_cell_measurement_reflns_used 2608
_cell_measurement_temperature 110(2)
_cell_measurement_theta_max 31.0677
_cell_measurement_theta_min 2.5510
_cell_volume 907.7(4)
_computing_cell_refinement 'CrystalClear (Rigaku Inc., 2007)'
_computing_data_collection 'CrystalClear (Rigaku Inc., 2007)'
_computing_data_reduction 'CrystalClear (Rigaku Inc., 2007)'
_computing_structure_refinement 'SHELXL-97 (Sheldrick, 1997)'
_computing_structure_solution 'SHELXS-97 (Sheldrick, 1990)'
_diffrn_ambient_temperature 110(2)
_diffrn_measured_fraction_theta_full 0.986
_diffrn_measured_fraction_theta_max 0.986
_diffrn_measurement_device_type 'Rigaku Saturn 70 CCD area detector'
_diffrn_measurement_method '\w scans'
_diffrn_radiation_monochromator graphite
_diffrn_radiation_source 'fine-focus sealed tube'
_diffrn_radiation_type MoK\a
_diffrn_radiation_wavelength 0.71073
_diffrn_reflns_av_R_equivalents 0.0216
_diffrn_reflns_av_sigmaI/netI 0.0235
_diffrn_reflns_limit_h_max 10
_diffrn_reflns_limit_h_min -7
_diffrn_reflns_limit_k_max 11
_diffrn_reflns_limit_k_min -11
_diffrn_reflns_limit_l_max 20
_diffrn_reflns_limit_l_min -20
_diffrn_reflns_number 13429
_diffrn_reflns_theta_full 28.28
_diffrn_reflns_theta_max 28.28
_diffrn_reflns_theta_min 2.55
_exptl_absorpt_coefficient_mu 0.201
_exptl_absorpt_correction_T_max 0.9366
_exptl_absorpt_correction_T_min 0.9167
_exptl_absorpt_correction_type multi-scan
_exptl_absorpt_process_details 'R. H. Blessing, Acta Cryst. 1995 A51, 33-38'
_exptl_crystal_colour colorless
_exptl_crystal_density_diffrn 1.286
_exptl_crystal_density_method 'not measured'
_exptl_crystal_description block
_exptl_crystal_F_000 372
_exptl_crystal_size_max 0.44
_exptl_crystal_size_mid 0.33
_exptl_crystal_size_min 0.33
_refine_diff_density_max 1.594
_refine_diff_density_min -0.532
_refine_diff_density_rms 0.068
_refine_ls_extinction_method none
_refine_ls_goodness_of_fit_ref 1.104
_refine_ls_hydrogen_treatment mixed
_refine_ls_matrix_type full
_refine_ls_number_parameters 233
_refine_ls_number_reflns 4440
_refine_ls_number_restraints 0
_refine_ls_restrained_S_all 1.104
_refine_ls_R_factor_all 0.0675
_refine_ls_R_factor_gt 0.0641
_refine_ls_shift/su_max 0.001
_refine_ls_shift/su_mean 0.000
_refine_ls_structure_factor_coef Fsqd
_refine_ls_weighting_details 'calc w=1/[\s^2^(Fo^2^)+(0.0857P)^2^+0.7409P] where P=(Fo^2^+2Fc^2^)/3'
_refine_ls_weighting_scheme calc
_refine_ls_wR_factor_gt 0.1661
_refine_ls_wR_factor_ref 0.1694
_reflns_number_gt 4184
_reflns_number_total 4440
_reflns_threshold_expression >2sigma(I)
_cod_data_source_file c1ce06095c.txt
_cod_data_source_block SM-DMA
_cod_depositor_comments
;
The following automatic conversions were performed:

'_symmetry_cell_setting' value 'Triclinic' changed to 'triclinic'
according to /home/saulius/struct/CIF-dictionaries/cif_core.dic
dictionary named 'cif_core.dic' version 2.4.1 from
2010-06-29.

'_exptl_absorpt_correction_type' value 'Multi-scan'
changed to 'multi-scan' according to
/home/saulius/struct/CIF-dictionaries/cif_core.dic dictionary named
'cif_core.dic' version 2.4.1 from 2010-06-29.

Automatic conversion script
Id: cif_fix_values 1715 2011-07-08 13:25:40Z adriana 
;
_cod_original_sg_symbol_H-M P-1
_cod_database_code 7207166

loop_
_symmetry_equiv_pos_as_xyz
'x, y, z'
'-x, -y, -z'

loop_
_atom_site_label
_atom_site_type_symbol
_atom_site_fract_x
_atom_site_fract_y
_atom_site_fract_z
_atom_site_U_iso_or_equiv
_atom_site_adp_type
_atom_site_occupancy
_atom_site_symmetry_multiplicity
_atom_site_calc_flag
_atom_site_refinement_flags
S1 S 0.32539(6) -0.02839(6) 0.27193(3) 0.02508(16) Uani 1 1 d .
N2 N 0.3561(2) -0.0637(2) 0.37956(12) 0.0257(4) Uani 1 1 d .
O2 O 0.5116(2) 0.0374(2) 0.26196(10) 0.0309(3) Uani 1 1 d .
O1 O 0.2111(2) -0.17847(19) 0.21653(10) 0.0299(3) Uani 1 1 d .
N4 N 0.2779(2) -0.1135(2) 0.51564(12) 0.0290(4) Uani 1 1 d .
N3 N 0.0436(2) -0.1754(2) 0.37767(12) 0.0261(4) Uani 1 1 d .
N1 N -0.0643(3) 0.4982(3) 0.23208(16) 0.0375(5) Uani 1 1 d .
C1 C 0.2099(3) 0.1263(2) 0.25933(13) 0.0240(4) Uani 1 1 d .
C5 C -0.0720(3) 0.2071(3) 0.21315(13) 0.0263(4) Uani 1 1 d .
H5 H -0.2012 0.1777 0.1876 0.032 Uiso 1 1 calc R
C7 C 0.2171(3) -0.1203(2) 0.42541(13) 0.0241(4) Uani 1 1 d .
C3 C 0.2174(3) 0.4176(3) 0.27852(14) 0.0289(4) Uani 1 1 d .
H3 H 0.2844 0.5311 0.2982 0.035 Uiso 1 1 calc R
C6 C 0.0193(3) 0.0835(3) 0.22295(13) 0.0259(4) Uani 1 1 d .
H6 H -0.0474 -0.0305 0.2050 0.031 Uiso 1 1 calc R
C8 C -0.0864(3) -0.2324(3) 0.42476(15) 0.0290(4) Uani 1 1 d .
C4 C 0.0255(3) 0.3767(3) 0.24080(13) 0.0265(4) Uani 1 1 d .
C2 C 0.3086(3) 0.2935(3) 0.28711(13) 0.0274(4) Uani 1 1 d .
H2 H 0.4381 0.3221 0.3118 0.033 Uiso 1 1 calc R
C9 C -0.0383(3) -0.2336(3) 0.51836(16) 0.0360(5) Uani 1 1 d .
H9 H -0.1291 -0.2751 0.5518 0.043 Uiso 1 1 calc R
O3 O 0.5677(3) 0.3993(3) 0.12761(14) 0.0524(5) Uani 1 1 d .
C10 C 0.1458(3) -0.1724(3) 0.56090(15) 0.0362(5) Uani 1 1 d .
H10 H 0.1809 -0.1717 0.6249 0.043 Uiso 1 1 calc R
N5 N 0.2881(3) 0.2977(4) 0.03959(16) 0.0557(7) Uani 1 1 d .
C12 C 0.4182(4) 0.4203(4) 0.08888(18) 0.0502(7) Uani 1 1 d .
C11 C -0.2819(3) -0.2922(3) 0.37075(17) 0.0384(5) Uani 1 1 d .
H11A H -0.3122 -0.2038 0.3353 0.058 Uiso 1 1 calc R
H11B H -0.3655 -0.3198 0.4121 0.058 Uiso 1 1 calc R
H11C H -0.2960 -0.3921 0.3295 0.058 Uiso 1 1 calc R
C14 C 0.1053(4) 0.3051(4) -0.00992(19) 0.0514(7) Uani 1 1 d .
H14A H 0.0236 0.3006 0.0324 0.077 Uiso 1 1 calc R
H14B H 0.0528 0.2099 -0.0574 0.077 Uiso 1 1 calc R
H14C H 0.1174 0.4099 -0.0379 0.077 Uiso 1 1 calc R
C13 C 0.3679(5) 0.5849(4) 0.0925(2) 0.0596(8) Uani 1 1 d .
H13A H 0.4704 0.6710 0.1319 0.089 Uiso 1 1 calc R
H13B H 0.2568 0.5714 0.1168 0.089 Uiso 1 1 calc R
H13C H 0.3441 0.6189 0.0311 0.089 Uiso 1 1 calc R
C15 C 0.3275(5) 0.1252(4) 0.0350(2) 0.0572(8) Uani 1 1 d .
H15A H 0.4467 0.1323 0.0759 0.086 Uiso 1 1 calc R
H15B H 0.3314 0.0907 -0.0274 0.086 Uiso 1 1 calc R
H15C H 0.2294 0.0428 0.0536 0.086 Uiso 1 1 calc R
H4 H -0.168(5) 0.474(4) 0.204(2) 0.050(9) Uiso 1 1 d .
H7 H 0.458(5) -0.013(4) 0.412(2) 0.046(8) Uiso 1 1 d .
H1 H 0.004(5) 0.607(4) 0.245(2) 0.054(9) Uiso 1 1 d .

loop_
_atom_site_aniso_label
_atom_site_aniso_U_11
_atom_site_aniso_U_22
_atom_site_aniso_U_33
_atom_site_aniso_U_23
_atom_site_aniso_U_13
_atom_site_aniso_U_12
S1 0.0231(3) 0.0320(3) 0.0215(2) 0.00426(18) 0.00677(18) 0.00816(19)
N2 0.0200(8) 0.0360(9) 0.0214(8) 0.0067(7) 0.0055(6) 0.0065(7)
O2 0.0242(7) 0.0435(9) 0.0285(7) 0.0095(6) 0.0111(6) 0.0104(6)
O1 0.0323(8) 0.0316(7) 0.0264(7) -0.0001(6) 0.0069(6) 0.0101(6)
N4 0.0246(8) 0.0375(9) 0.0238(8) 0.0053(7) 0.0071(7) 0.0048(7)
N3 0.0222(8) 0.0290(8) 0.0267(8) 0.0022(6) 0.0065(6) 0.0058(6)
N1 0.0310(10) 0.0313(10) 0.0464(12) -0.0002(8) -0.0005(9) 0.0100(8)
C1 0.0233(9) 0.0283(9) 0.0207(8) 0.0047(7) 0.0065(7) 0.0058(7)
C5 0.0216(9) 0.0316(10) 0.0235(9) 0.0017(7) 0.0043(7) 0.0039(7)
C7 0.0233(9) 0.0258(9) 0.0248(9) 0.0036(7) 0.0079(7) 0.0073(7)
C3 0.0264(10) 0.0285(10) 0.0284(9) 0.0032(8) 0.0042(8) 0.0029(8)
C6 0.0235(9) 0.0281(9) 0.0238(9) 0.0018(7) 0.0049(7) 0.0037(7)
C8 0.0243(10) 0.0303(10) 0.0327(10) 0.0011(8) 0.0095(8) 0.0061(8)
C4 0.0275(10) 0.0287(10) 0.0234(9) 0.0041(7) 0.0061(7) 0.0075(8)
C2 0.0217(9) 0.0330(10) 0.0245(9) 0.0039(8) 0.0036(7) 0.0032(8)
C9 0.0287(11) 0.0446(13) 0.0341(11) 0.0050(9) 0.0145(9) 0.0030(9)
O3 0.0305(9) 0.0793(15) 0.0450(10) 0.0097(10) 0.0028(8) 0.0143(9)
C10 0.0321(11) 0.0488(13) 0.0268(10) 0.0074(9) 0.0114(9) 0.0047(10)
N5 0.0414(13) 0.0855(19) 0.0336(11) 0.0097(11) 0.0052(9) 0.0076(12)
C12 0.0431(14) 0.0734(19) 0.0348(12) 0.0088(12) 0.0132(11) 0.0129(13)
C11 0.0241(10) 0.0453(13) 0.0421(12) -0.0014(10) 0.0082(9) 0.0038(9)
C14 0.0382(14) 0.0712(19) 0.0388(13) 0.0074(13) 0.0002(11) 0.0109(13)
C13 0.086(2) 0.0533(17) 0.0571(18) 0.0124(14) 0.0434(17) 0.0275(16)
C15 0.080(2) 0.0468(15) 0.0444(15) 0.0049(12) 0.0194(15) 0.0127(15)

loop_
_atom_type_symbol
_atom_type_description
_atom_type_scat_dispersion_real
_atom_type_scat_dispersion_imag
_atom_type_scat_source
C C 0.0033 0.0016 'International Tables Vol C Tables 4.2.6.8 and 6.1.1.4'
H H 0.0000 0.0000 'International Tables Vol C Tables 4.2.6.8 and 6.1.1.4'
N N 0.0061 0.0033 'International Tables Vol C Tables 4.2.6.8 and 6.1.1.4'
O O 0.0106 0.0060 'International Tables Vol C Tables 4.2.6.8 and 6.1.1.4'
S S 0.1246 0.1234 'International Tables Vol C Tables 4.2.6.8 and 6.1.1.4'

loop_
_geom_angle_atom_site_label_1
_geom_angle_atom_site_label_2
_geom_angle_atom_site_label_3
_geom_angle
O1 S1 O2 119.06(10)
O1 S1 N2 108.88(10)
O2 S1 N2 102.53(9)
O1 S1 C1 108.76(9)
O2 S1 C1 109.61(10)
N2 S1 C1 107.33(9)
C7 N2 S1 125.79(15)
C7 N2 H7 115(2)
S1 N2 H7 115(2)
C7 N4 C10 114.88(18)
C7 N3 C8 116.58(18)
C4 N1 H4 119(2)
C4 N1 H1 118(2)
H4 N1 H1 121(3)
C2 C1 C6 120.35(19)
C2 C1 S1 119.39(15)
C6 C1 S1 120.25(15)
C6 C5 C4 120.43(18)
C6 C5 H5 119.8
C4 C5 H5 119.8
N3 C7 N4 127.37(18)
N3 C7 N2 118.62(18)
N4 C7 N2 114.01(18)
C2 C3 C4 120.49(19)
C2 C3 H3 119.8
C4 C3 H3 119.8
C5 C6 C1 120.02(18)
C5 C6 H6 120.0
C1 C6 H6 120.0
N3 C8 C9 120.8(2)
N3 C8 C11 116.3(2)
C9 C8 C11 122.9(2)
N1 C4 C5 120.5(2)
N1 C4 C3 120.6(2)
C5 C4 C3 118.87(19)
C3 C2 C1 119.84(19)
C3 C2 H2 120.1
C1 C2 H2 120.1
C10 C9 C8 117.6(2)
C10 C9 H9 121.2
C8 C9 H9 121.2
N4 C10 C9 122.7(2)
N4 C10 H10 118.6
C9 C10 H10 118.6
C12 N5 C14 126.8(3)
C12 N5 C15 116.6(3)
C14 N5 C15 116.6(3)
O3 C12 N5 121.2(3)
O3 C12 C13 125.1(3)
N5 C12 C13 113.7(3)
C8 C11 H11A 109.5
C8 C11 H11B 109.5
H11A C11 H11B 109.5
C8 C11 H11C 109.5
H11A C11 H11C 109.5
H11B C11 H11C 109.5
N5 C14 H14A 109.5
N5 C14 H14B 109.5
H14A C14 H14B 109.5
N5 C14 H14C 109.5
H14A C14 H14C 109.5
H14B C14 H14C 109.5
C12 C13 H13A 109.5
C12 C13 H13B 109.5
H13A C13 H13B 109.5
C12 C13 H13C 109.5
H13A C13 H13C 109.5
H13B C13 H13C 109.5
N5 C15 H15A 109.5
N5 C15 H15B 109.5
H15A C15 H15B 109.5
N5 C15 H15C 109.5
H15A C15 H15C 109.5
H15B C15 H15C 109.5

loop_
_geom_bond_atom_site_label_1
_geom_bond_atom_site_label_2
_geom_bond_distance
S1 O1 1.4334(17)
S1 O2 1.4374(15)
S1 N2 1.6498(17)
S1 C1 1.736(2)
N2 C7 1.387(2)
N2 H7 0.83(3)
N4 C7 1.342(3)
N4 C10 1.343(3)
N3 C7 1.329(3)
N3 C8 1.347(3)
N1 C4 1.358(3)
N1 H4 0.79(3)
N1 H1 0.91(3)
C1 C2 1.397(3)
C1 C6 1.398(3)
C5 C6 1.382(3)
C5 C4 1.410(3)
C5 H5 0.9500
C3 C2 1.384(3)
C3 C4 1.411(3)
C3 H3 0.9500
C6 H6 0.9500
C8 C9 1.389(3)
C8 C11 1.497(3)
C2 H2 0.9500
C9 C10 1.377(3)
C9 H9 0.9500
O3 C12 1.237(4)
C10 H10 0.9500
N5 C12 1.299(4)
N5 C14 1.468(4)
N5 C15 1.539(4)
C12 C13 1.514(4)
C11 H11A 0.9800
C11 H11B 0.9800
C11 H11C 0.9800
C14 H14A 0.9800
C14 H14B 0.9800
C14 H14C 0.9800
C13 H13A 0.9800
C13 H13B 0.9800
C13 H13C 0.9800
C15 H15A 0.9800
C15 H15B 0.9800
C15 H15C 0.9800
